data_7160841
loop_
_publ_author_name
'Chen, Xiaoyu'
'Geng, Yang'
'Liu, Pan'
'Wu, Zhiyong'
'Zou, Dapeng'
'Wu, Yangjie'
'Wu, Yusheng'

_publ_section_title
;
 Visible-light-induced radical trifluoromethylation/cyclization of
 alkynes: synthesis of CF<sub>3</sub>-containing dioxodibenzothiazepines.
;
_journal_issue 46
_journal_name_full 'Organic &amp; biomolecular chemistry'
_journal_page_first 10474
_journal_page_last 10478
_journal_paper_doi 10.1039/d5ob01520k
_journal_volume 23
_journal_year 2025
_chemical_formula_moiety 'C17 H14 F3 N O2 S'
_chemical_formula_sum 'C17 H14 F3 N O2 S'
_chemical_formula_weight 353.35
_space_group_crystal_system triclinic
_space_group_IT_number 2
_space_group_name_Hall '-P 1'
_space_group_name_H-M_alt 'P -1'
_atom_sites_solution_hydrogens geom
_atom_sites_solution_primary dual
_audit_creation_date 2025-01-16
_audit_creation_method
;
Olex2 1.5
(compiled 2024.02.16 svn.r378c4104 for OlexSys, GUI svn.r6928)
;
_audit_update_record
;
2025-02-20 deposited with the CCDC.	2025-11-05 downloaded from the CCDC.
;
_cell_angle_alpha 90.279(4)
_cell_angle_beta 101.789(5)
_cell_angle_gamma 106.790(5)
_cell_formula_units_Z 2
_cell_length_a 7.8410(4)
_cell_length_b 9.9763(5)
_cell_length_c 10.8160(6)
_cell_measurement_reflns_used 5860
_cell_measurement_temperature 150.00(10)
_cell_measurement_theta_max 30.6920
_cell_measurement_theta_min 2.7490
_cell_volume 791.07(8)
_computing_cell_refinement 'CrysAlisPro 1.171.43.142a (Rigaku OD, 2024)'
_computing_data_collection 'CrysAlisPro 1.171.43.142a (Rigaku OD, 2024)'
_computing_data_reduction 'CrysAlisPro 1.171.43.142a (Rigaku OD, 2024)'
_computing_molecular_graphics 'Olex2 1.5 (Dolomanov et al., 2009)'
_computing_publication_material 'Olex2 1.5 (Dolomanov et al., 2009)'
_computing_structure_refinement 'SHELXL 2019/3 (Sheldrick, 2015)'
_computing_structure_solution 'SHELXT  (Sheldrick, 2015)'
_diffrn_ambient_environment N~2~
_diffrn_ambient_temperature 150.00(10)
_diffrn_detector 'Hybrid Pixel Array Detector'
_diffrn_detector_area_resol_mean 10.0000
_diffrn_detector_type HyPix
_diffrn_measured_fraction_theta_full 0.999
_diffrn_measured_fraction_theta_max 0.999
_diffrn_measurement_details
;
List of Runs (angles in degrees, time in seconds):

  # Type    Start    End  Width  t~exp~   \w     \q     \k     \f   Frames
#--------------------------------------------------------------------------
  1  \w    -12.00  56.00   0.50    0.70    --   -4.09  57.00 -60.00  136
  2  \w    -18.00  65.00   0.50    0.70    --   -4.09  33.00  59.00  166
  3  \w      7.00  34.00   0.50    0.70    --    6.28 -99.00 -60.00   54
  4  \w     -6.00  39.00   0.50    0.70    --    6.28 -99.00-120.00   90
  5  \w    -18.00  23.00   0.50    0.70    --   -4.09 -99.00 -90.00   82
  6  \w    -39.00  10.00   0.50    0.70    --   -4.09 -33.00 -98.00   98
  7  \w    -72.00 -46.00   0.50    0.70    --   -4.09 -33.00 -98.00   52
  8  \w    -17.00  24.00   0.50    0.70    --   -4.09 -99.00  90.00   82
;
_diffrn_measurement_device 'four-circle diffractometer'
_diffrn_measurement_device_type 'XtaLAB Synergy R, HyPix'
_diffrn_measurement_method '\w scans'
_diffrn_orient_matrix_type 'CrysAlisPro convention (1999,Acta A55,543-557)'
_diffrn_orient_matrix_UB_11 0.0582940000
_diffrn_orient_matrix_UB_12 -0.0287297000
_diffrn_orient_matrix_UB_13 -0.0266774000
_diffrn_orient_matrix_UB_21 0.0671794000
_diffrn_orient_matrix_UB_22 0.0664621000
_diffrn_orient_matrix_UB_23 0.0094217000
_diffrn_orient_matrix_UB_31 0.0380670000
_diffrn_orient_matrix_UB_32 -0.0172735000
_diffrn_orient_matrix_UB_33 0.0608968000
_diffrn_radiation_monochromator mirror
_diffrn_radiation_probe x-ray
_diffrn_radiation_type 'Mo K\a'
_diffrn_radiation_wavelength 0.71073
_diffrn_reflns_av_R_equivalents 0.0220
_diffrn_reflns_av_unetI/netI 0.0257
_diffrn_reflns_Laue_measured_fraction_full 0.999
_diffrn_reflns_Laue_measured_fraction_max 0.999
_diffrn_reflns_limit_h_max 9
_diffrn_reflns_limit_h_min -9
_diffrn_reflns_limit_k_max 12
_diffrn_reflns_limit_k_min -12
_diffrn_reflns_limit_l_max 13
_diffrn_reflns_limit_l_min -13
_diffrn_reflns_number 9555
_diffrn_reflns_point_group_measured_fraction_full 0.999
_diffrn_reflns_point_group_measured_fraction_max 0.999
_diffrn_reflns_theta_full 25.242
_diffrn_reflns_theta_max 26.371
_diffrn_reflns_theta_min 2.778
_diffrn_source 'micro-focus sealed X-ray tube'
_diffrn_source_type 'Mova (Mo) X-ray Source'
_exptl_absorpt_coefficient_mu 0.247
_exptl_absorpt_correction_T_max 1.00000
_exptl_absorpt_correction_T_min 0.80224
_exptl_absorpt_correction_type multi-scan
_exptl_absorpt_process_details
;
CrysAlisPro 1.171.43.142a (Rigaku Oxford Diffraction, 2024)
Empirical absorption correction using spherical harmonics,
implemented in SCALE3 ABSPACK scaling algorithm.
;
_exptl_crystal_colour yellow
_exptl_crystal_colour_primary yellow
_exptl_crystal_density_diffrn 1.483
_exptl_crystal_description block
_exptl_crystal_F_000 364
_exptl_crystal_size_max 0.16
_exptl_crystal_size_mid 0.11
_exptl_crystal_size_min 0.1
_refine_diff_density_max 0.367
_refine_diff_density_min -0.332
_refine_diff_density_rms 0.046
_refine_ls_extinction_method none
_refine_ls_goodness_of_fit_ref 1.089
_refine_ls_hydrogen_treatment constr
_refine_ls_matrix_type full
_refine_ls_number_parameters 219
_refine_ls_number_reflns 3238
_refine_ls_number_restraints 0
_refine_ls_restrained_S_all 1.089
_refine_ls_R_factor_all 0.0489
_refine_ls_R_factor_gt 0.0395
_refine_ls_shift/su_max 0.000
_refine_ls_shift/su_mean 0.000
_refine_ls_structure_factor_coef Fsqd
_refine_ls_weighting_details 'w=1/[\s^2^(Fo^2^)+(0.0495P)^2^+0.3354P] where P=(Fo^2^+2Fc^2^)/3'
_refine_ls_weighting_scheme calc
_refine_ls_wR_factor_gt 0.1041
_refine_ls_wR_factor_ref 0.1091
_reflns_Friedel_coverage 0.000
_reflns_number_gt 2675
_reflns_number_total 3238
_reflns_threshold_expression 'I > 2\s(I)'
_cod_data_source_file d5ob01520k2.cif
_cod_data_source_block 202501zy11_auto
_cod_depositor_comments 'Adding full bibliography for 7160841.cif.'
_cod_database_code 7160841
_shelx_shelxl_version_number 2019/3
_chemical_oxdiff_formula CHNOSF
_shelx_space_group_comment
;
The symmetry employed for this shelxl refinement is uniquely defined
by the following loop, which should always be used as a source of
symmetry information in preference to the above space-group names.
They are only intended as comments.
;
_shelx_estimated_absorpt_t_max 0.976
_shelx_estimated_absorpt_t_min 0.962
_olex2_refinement_description
;
1. Fixed Uiso
 At 1.2 times of:
  All C(H) groups
 At 1.5 times of:
  All C(H,H,H) groups
2.a Aromatic/amide H refined with riding coordinates:
 C2(H2), C3(H3), C4(H4), C5(H5), C8(H8), C12(H12), C13(H13), C15(H15)
2.b Idealised Me refined as rotating group:
 C16(H16A,H16B,H16C), C17(H17A,H17B,H17C)
;
_olex2_submission_special_instructions 'No special instructions were received'
_oxdiff_exptl_absorpt_empirical_details
;
Empirical correction (ABSPACK) includes:
- Absorption correction using spherical harmonics
- Frame scaling
;
_oxdiff_exptl_absorpt_empirical_full_max 1.476
_oxdiff_exptl_absorpt_empirical_full_min 0.819

loop_
_space_group_symop_operation_xyz
'x, y, z'
'-x, -y, -z'

loop_
_atom_site_label
_atom_site_type_symbol
_atom_site_fract_x
_atom_site_fract_y
_atom_site_fract_z
_atom_site_U_iso_or_equiv
_atom_site_adp_type
_atom_site_occupancy
_atom_site_site_symmetry_order
_atom_site_calc_flag
_atom_site_refinement_flags_posn
_atom_site_refinement_flags_adp
_atom_site_refinement_flags_occupancy
_atom_site_disorder_assembly
_atom_site_disorder_group
S1 S 0.89596(6) 0.74520(5) 0.65055(4) 0.03699(15) Uani 1 1 d . . . . .
F1 F 0.39651(17) 0.44940(15) 0.86854(13) 0.0591(4) Uani 1 1 d . . . . .
F2 F 0.13255(17) 0.36217(13) 0.74419(13) 0.0540(3) Uani 1 1 d . . . . .
F3 F 0.19031(18) 0.55197(14) 0.85849(12) 0.0523(3) Uani 1 1 d . . . . .
O1 O 1.02150(19) 0.87870(16) 0.70060(13) 0.0458(4) Uani 1 1 d . . . . .
O2 O 0.9543(2) 0.65527(18) 0.57571(14) 0.0517(4) Uani 1 1 d . . . . .
N1 N 0.8347(2) 0.65908(16) 0.76875(15) 0.0343(4) Uani 1 1 d . . . . .
C1 C 0.7670(2) 0.73209(17) 0.85384(16) 0.0307(4) Uani 1 1 d . . . . .
C2 C 0.8798(3) 0.79654(19) 0.96777(18) 0.0387(4) Uani 1 1 d . . . . .
H2 H 1.001357 0.791616 0.990732 0.046 Uiso 1 1 calc R U . . .
C3 C 0.8131(3) 0.8680(2) 1.04741(18) 0.0459(5) Uani 1 1 d . . . . .
H3 H 0.889140 0.912992 1.125262 0.055 Uiso 1 1 calc R U . . .
C4 C 0.6355(3) 0.8736(2) 1.01333(18) 0.0445(5) Uani 1 1 d . . . . .
H4 H 0.590325 0.922638 1.068381 0.053 Uiso 1 1 calc R U . . .
C5 C 0.5224(3) 0.80882(19) 0.90001(17) 0.0368(4) Uani 1 1 d . . . . .
H5 H 0.400675 0.813311 0.877790 0.044 Uiso 1 1 calc R U . . .
C6 C 0.5883(2) 0.73712(17) 0.81893(16) 0.0291(4) Uani 1 1 d . . . . .
C7 C 0.4741(2) 0.67166(17) 0.69333(16) 0.0272(4) Uani 1 1 d . . . . .
C8 C 0.3258(2) 0.56090(19) 0.68010(17) 0.0322(4) Uani 1 1 d . . . . .
H8 H 0.255762 0.530110 0.596956 0.039 Uiso 1 1 calc R U . . .
C9 C 0.2629(3) 0.4824(2) 0.7875(2) 0.0388(4) Uani 1 1 d . . . . .
C10 C 0.5251(2) 0.74151(17) 0.57869(16) 0.0278(4) Uani 1 1 d . . . . .
C11 C 0.7020(2) 0.78059(18) 0.55561(16) 0.0315(4) Uani 1 1 d . . . . .
C12 C 0.7377(3) 0.8534(2) 0.44927(18) 0.0400(5) Uani 1 1 d . . . . .
H12 H 0.857837 0.880054 0.434258 0.048 Uiso 1 1 calc R U . . .
C13 C 0.6002(3) 0.8869(2) 0.36587(17) 0.0401(5) Uani 1 1 d . . . . .
H13 H 0.627532 0.938140 0.295009 0.048 Uiso 1 1 calc R U . . .
C14 C 0.4220(3) 0.84676(18) 0.38379(16) 0.0330(4) Uani 1 1 d . . . . .
C15 C 0.3882(2) 0.77564(17) 0.49100(16) 0.0296(4) Uani 1 1 d . . . . .
H15 H 0.267694 0.749234 0.505219 0.036 Uiso 1 1 calc R U . . .
C16 C 0.2703(3) 0.8800(2) 0.29181(19) 0.0418(5) Uani 1 1 d . . . . .
H16A H 0.213190 0.802621 0.226537 0.063 Uiso 1 1 calc R U . . .
H16B H 0.319808 0.966555 0.251995 0.063 Uiso 1 1 calc R U . . .
H16C H 0.178932 0.892428 0.336962 0.063 Uiso 1 1 calc R U . . .
C17 C 0.7705(3) 0.5037(2) 0.7585(2) 0.0488(5) Uani 1 1 d . . . . .
H17A H 0.640401 0.471638 0.718369 0.073 Uiso 1 1 calc R U . . .
H17B H 0.789245 0.468806 0.843188 0.073 Uiso 1 1 calc R U . . .
H17C H 0.839356 0.467960 0.707043 0.073 Uiso 1 1 calc R U . . .

loop_
_atom_site_aniso_label
_atom_site_aniso_U_11
_atom_site_aniso_U_22
_atom_site_aniso_U_33
_atom_site_aniso_U_23
_atom_site_aniso_U_13
_atom_site_aniso_U_12
S1 0.0230(2) 0.0463(3) 0.0372(3) -0.0073(2) 0.00866(18) 0.00200(19)
F1 0.0380(7) 0.0668(8) 0.0678(9) 0.0369(7) 0.0073(6) 0.0106(6)
F2 0.0437(7) 0.0421(7) 0.0638(8) 0.0129(6) 0.0134(6) -0.0080(5)
F3 0.0519(8) 0.0599(8) 0.0471(7) 0.0143(6) 0.0241(6) 0.0102(6)
O1 0.0300(7) 0.0536(9) 0.0401(8) -0.0023(6) 0.0081(6) -0.0090(6)
O2 0.0332(8) 0.0735(11) 0.0500(9) -0.0166(7) 0.0098(7) 0.0178(7)
N1 0.0254(8) 0.0328(8) 0.0411(9) -0.0032(6) 0.0047(6) 0.0049(6)
C1 0.0324(10) 0.0245(8) 0.0310(9) 0.0020(7) 0.0082(7) 0.0008(7)
C2 0.0383(11) 0.0326(10) 0.0349(10) 0.0046(8) 0.0028(8) -0.0020(8)
C3 0.0689(16) 0.0314(10) 0.0262(9) 0.0011(7) 0.0058(9) 0.0006(9)
C4 0.0755(16) 0.0331(10) 0.0295(10) 0.0027(8) 0.0194(10) 0.0173(10)
C5 0.0512(12) 0.0324(9) 0.0322(9) 0.0074(7) 0.0172(8) 0.0152(9)
C6 0.0341(10) 0.0236(8) 0.0283(8) 0.0048(6) 0.0107(7) 0.0037(7)
C7 0.0237(9) 0.0285(8) 0.0310(9) 0.0026(7) 0.0091(7) 0.0079(7)
C8 0.0249(9) 0.0339(9) 0.0356(9) 0.0044(7) 0.0064(7) 0.0054(7)
C9 0.0263(10) 0.0401(10) 0.0469(11) 0.0125(8) 0.0088(8) 0.0043(8)
C10 0.0278(9) 0.0240(8) 0.0288(8) -0.0038(6) 0.0102(7) 0.0006(7)
C11 0.0275(9) 0.0332(9) 0.0297(9) -0.0053(7) 0.0087(7) 0.0009(7)
C12 0.0333(10) 0.0478(11) 0.0343(10) -0.0033(8) 0.0167(8) -0.0013(8)
C13 0.0439(12) 0.0410(10) 0.0285(9) 0.0005(8) 0.0137(8) -0.0019(9)
C14 0.0385(10) 0.0259(8) 0.0294(9) -0.0029(7) 0.0084(7) 0.0007(7)
C15 0.0291(9) 0.0253(8) 0.0313(9) -0.0012(7) 0.0090(7) 0.0013(7)
C16 0.0472(12) 0.0341(10) 0.0379(10) 0.0064(8) 0.0069(9) 0.0038(9)
C17 0.0382(12) 0.0318(10) 0.0757(15) -0.0058(10) 0.0121(11) 0.0096(9)

loop_
_atom_type_symbol
_atom_type_description
_atom_type_scat_dispersion_real
_atom_type_scat_dispersion_imag
_atom_type_scat_source
C C 0.0033 0.0016 'International Tables Vol C Tables 4.2.6.8 and 6.1.1.4'
H H 0.0000 0.0000 'International Tables Vol C Tables 4.2.6.8 and 6.1.1.4'
F F 0.0171 0.0103 'International Tables Vol C Tables 4.2.6.8 and 6.1.1.4'
N N 0.0061 0.0033 'International Tables Vol C Tables 4.2.6.8 and 6.1.1.4'
O O 0.0106 0.0060 'International Tables Vol C Tables 4.2.6.8 and 6.1.1.4'
S S 0.1246 0.1234 'International Tables Vol C Tables 4.2.6.8 and 6.1.1.4'

loop_
_geom_angle_atom_site_label_1
_geom_angle_atom_site_label_2
_geom_angle_atom_site_label_3
_geom_angle
_geom_angle_site_symmetry_1
_geom_angle_site_symmetry_3
_geom_angle_publ_flag
O1 S1 N1 107.70(8) . . ?
O1 S1 C11 106.34(9) . . ?
O2 S1 O1 118.65(9) . . ?
O2 S1 N1 107.34(9) . . ?
O2 S1 C11 107.83(9) . . ?
N1 S1 C11 108.69(8) . . ?
C1 N1 S1 115.45(12) . . ?
C1 N1 C17 118.13(16) . . ?
C17 N1 S1 120.59(14) . . ?
C2 C1 N1 120.14(17) . . ?
C6 C1 N1 118.60(15) . . ?
C6 C1 C2 121.27(18) . . ?
C1 C2 H2 120.4 . . ?
C3 C2 C1 119.3(2) . . ?
C3 C2 H2 120.4 . . ?
C2 C3 H3 120.1 . . ?
C4 C3 C2 119.84(18) . . ?
C4 C3 H3 120.1 . . ?
C3 C4 H4 119.5 . . ?
C3 C4 C5 120.98(19) . . ?
C5 C4 H4 119.5 . . ?
C4 C5 H5 120.2 . . ?
C4 C5 C6 119.7(2) . . ?
C6 C5 H5 120.2 . . ?
C1 C6 C5 118.97(17) . . ?
C1 C6 C7 119.58(15) . . ?
C5 C6 C7 121.39(17) . . ?
C6 C7 C10 116.96(14) . . ?
C8 C7 C6 123.34(16) . . ?
C8 C7 C10 119.59(16) . . ?
C7 C8 H8 117.9 . . ?
C7 C8 C9 124.20(17) . . ?
C9 C8 H8 117.9 . . ?
F1 C9 C8 113.40(16) . . ?
F2 C9 F1 107.24(16) . . ?
F2 C9 F3 105.85(16) . . ?
F2 C9 C8 110.46(17) . . ?
F3 C9 F1 105.44(17) . . ?
F3 C9 C8 113.92(16) . . ?
C11 C10 C7 124.47(16) . . ?
C15 C10 C7 117.64(15) . . ?
C15 C10 C11 117.83(16) . . ?
C10 C11 S1 126.06(14) . . ?
C12 C11 S1 113.95(14) . . ?
C12 C11 C10 119.98(18) . . ?
C11 C12 H12 119.7 . . ?
C13 C12 C11 120.62(18) . . ?
C13 C12 H12 119.7 . . ?
C12 C13 H13 119.5 . . ?
C12 C13 C14 121.09(17) . . ?
C14 C13 H13 119.5 . . ?
C13 C14 C15 117.82(18) . . ?
C13 C14 C16 121.49(17) . . ?
C15 C14 C16 120.69(17) . . ?
C10 C15 H15 118.7 . . ?
C14 C15 C10 122.63(17) . . ?
C14 C15 H15 118.7 . . ?
C14 C16 H16A 109.5 . . ?
C14 C16 H16B 109.5 . . ?
C14 C16 H16C 109.5 . . ?
H16A C16 H16B 109.5 . . ?
H16A C16 H16C 109.5 . . ?
H16B C16 H16C 109.5 . . ?
N1 C17 H17A 109.5 . . ?
N1 C17 H17B 109.5 . . ?
N1 C17 H17C 109.5 . . ?
H17A C17 H17B 109.5 . . ?
H17A C17 H17C 109.5 . . ?
H17B C17 H17C 109.5 . . ?

loop_
_geom_bond_atom_site_label_1
_geom_bond_atom_site_label_2
_geom_bond_distance
_geom_bond_site_symmetry_2
_geom_bond_publ_flag
S1 O1 1.4331(14) . ?
S1 O2 1.4320(15) . ?
S1 N1 1.6205(17) . ?
S1 C11 1.7797(19) . ?
F1 C9 1.342(2) . ?
F2 C9 1.339(2) . ?
F3 C9 1.341(2) . ?
N1 C1 1.441(2) . ?
N1 C17 1.481(2) . ?
C1 C2 1.390(3) . ?
C1 C6 1.390(3) . ?
C2 H2 0.9500 . ?
C2 C3 1.384(3) . ?
C3 H3 0.9500 . ?
C3 C4 1.384(3) . ?
C4 H4 0.9500 . ?
C4 C5 1.387(3) . ?
C5 H5 0.9500 . ?
C5 C6 1.393(3) . ?
C6 C7 1.493(2) . ?
C7 C8 1.335(2) . ?
C7 C10 1.494(2) . ?
C8 H8 0.9500 . ?
C8 C9 1.491(3) . ?
C10 C11 1.403(2) . ?
C10 C15 1.402(3) . ?
C11 C12 1.397(3) . ?
C12 H12 0.9500 . ?
C12 C13 1.379(3) . ?
C13 H13 0.9500 . ?
C13 C14 1.393(3) . ?
C14 C15 1.394(2) . ?
C14 C16 1.504(3) . ?
C15 H15 0.9500 . ?
C16 H16A 0.9800 . ?
C16 H16B 0.9800 . ?
C16 H16C 0.9800 . ?
C17 H17A 0.9800 . ?
C17 H17B 0.9800 . ?
C17 H17C 0.9800 . ?

loop_
_geom_torsion_atom_site_label_1
_geom_torsion_atom_site_label_2
_geom_torsion_atom_site_label_3
_geom_torsion_atom_site_label_4
_geom_torsion
_geom_torsion_site_symmetry_1
_geom_torsion_site_symmetry_2
_geom_torsion_site_symmetry_3
_geom_torsion_site_symmetry_4
_geom_torsion_publ_flag
S1 N1 C1 C2 -100.21(17) . . . . ?
S1 N1 C1 C6 79.35(17) . . . . ?
S1 C11 C12 C13 179.23(15) . . . . ?
O1 S1 N1 C1 52.61(15) . . . . ?
O1 S1 N1 C17 -154.79(15) . . . . ?
O1 S1 C11 C10 -115.42(16) . . . . ?
O1 S1 C11 C12 65.06(15) . . . . ?
O2 S1 N1 C1 -178.57(12) . . . . ?
O2 S1 N1 C17 -25.98(17) . . . . ?
O2 S1 C11 C10 116.33(16) . . . . ?
O2 S1 C11 C12 -63.19(16) . . . . ?
N1 S1 C11 C10 0.27(18) . . . . ?
N1 S1 C11 C12 -179.25(13) . . . . ?
N1 C1 C2 C3 179.04(16) . . . . ?
N1 C1 C6 C5 -179.29(15) . . . . ?
N1 C1 C6 C7 -2.1(2) . . . . ?
C1 C2 C3 C4 0.4(3) . . . . ?
C1 C6 C7 C8 114.6(2) . . . . ?
C1 C6 C7 C10 -69.3(2) . . . . ?
C2 C1 C6 C5 0.3(2) . . . . ?
C2 C1 C6 C7 177.46(16) . . . . ?
C2 C3 C4 C5 -0.1(3) . . . . ?
C3 C4 C5 C6 -0.1(3) . . . . ?
C4 C5 C6 C1 0.1(3) . . . . ?
C4 C5 C6 C7 -177.08(16) . . . . ?
C5 C6 C7 C8 -68.3(2) . . . . ?
C5 C6 C7 C10 107.79(19) . . . . ?
C6 C1 C2 C3 -0.5(3) . . . . ?
C6 C7 C8 C9 -4.6(3) . . . . ?
C6 C7 C10 C11 49.9(2) . . . . ?
C6 C7 C10 C15 -127.24(17) . . . . ?
C7 C8 C9 F1 -47.8(3) . . . . ?
C7 C8 C9 F2 -168.25(18) . . . . ?
C7 C8 C9 F3 72.8(2) . . . . ?
C7 C10 C11 S1 4.5(2) . . . . ?
C7 C10 C11 C12 -175.97(16) . . . . ?
C7 C10 C15 C14 176.93(15) . . . . ?
C8 C7 C10 C11 -133.90(19) . . . . ?
C8 C7 C10 C15 49.0(2) . . . . ?
C10 C7 C8 C9 179.46(17) . . . . ?
C10 C11 C12 C13 -0.3(3) . . . . ?
C11 S1 N1 C1 -62.19(14) . . . . ?
C11 S1 N1 C17 90.40(16) . . . . ?
C11 C10 C15 C14 -0.4(2) . . . . ?
C11 C12 C13 C14 -1.3(3) . . . . ?
C12 C13 C14 C15 2.0(3) . . . . ?
C12 C13 C14 C16 -178.62(18) . . . . ?
C13 C14 C15 C10 -1.2(3) . . . . ?
C15 C10 C11 S1 -178.34(13) . . . . ?
C15 C10 C11 C12 1.2(2) . . . . ?
C16 C14 C15 C10 179.48(16) . . . . ?
C17 N1 C1 C2 106.5(2) . . . . ?
C17 N1 C1 C6 -73.9(2) . . . . ?
